data_4131040
loop_
_publ_author_name
'Yang, Kin S.'
'Gurak, Jr, John A'
'Liu, Zhen'
'Engle, Keary M.'

_publ_section_title
;
 Catalytic, Regioselective Hydrocarbofunctionalization of Unactivated
 Alkenes with Diverse C-H Nucleophiles.
;
_journal_issue 44
_journal_name_full 'Journal of the American Chemical Society'
_journal_page_first 14705
_journal_page_last 14712
_journal_paper_doi 10.1021/jacs.6b08850
_journal_volume 138
_journal_year 2016
_chemical_formula_moiety 'C22 H16 N2 O4 Pd, C3 H7 N O'
_chemical_formula_sum 'C25 H23 N3 O5 Pd'
_chemical_formula_weight 551.86
_space_group_crystal_system monoclinic
_space_group_IT_number 14
_space_group_name_Hall '-P 2ybc'
_space_group_name_H-M_alt 'P 1 21/c 1'
_atom_sites_solution_hydrogens mixed
_audit_creation_date 2016-05-27
_audit_creation_method
;
Olex2 1.2
(compiled 2016.02.19 svn.r3266 for OlexSys, GUI svn.r5155)
;
_cell_angle_alpha 90
_cell_angle_beta 102.080(2)
_cell_angle_gamma 90
_cell_formula_units_Z 4
_cell_length_a 13.1532(7)
_cell_length_b 22.9508(13)
_cell_length_c 7.4256(4)
_cell_measurement_reflns_used 9868
_cell_measurement_temperature 100(2)
_cell_measurement_theta_max 25.70
_cell_measurement_theta_min 2.38
_cell_volume 2192.0(2)
_computing_cell_refinement 'SAINT v8.34A (Bruker, 2013)'
_computing_data_collection 'APEX2 v2013.6-2 (Bruker, 2013)'
_computing_data_reduction 'SAINT v8.34A (Bruker, 2013)'
_computing_molecular_graphics 'Olex2 (Dolomanov et al., 2009)'
_computing_publication_material 'Olex2 (Dolomanov et al., 2009)'
_computing_structure_refinement 'XL (Sheldrick, 2008)'
_computing_structure_solution 'ShelXT (Sheldrick, 2008)'
_diffrn_ambient_temperature 100.0
_diffrn_detector 'Bruker APEX-II CCD'
_diffrn_detector_area_resol_mean 7.9
_diffrn_detector_type 'CCD Area Detector'
_diffrn_measured_fraction_theta_full 0.999
_diffrn_measured_fraction_theta_max 1.000
_diffrn_measurement_device 'Kappa Four-Circle Diffractometer'
_diffrn_measurement_device_type 'Bruker APEX-II CCD'
_diffrn_measurement_method '\f and \w scans'
_diffrn_radiation_monochromator 'Double Bounce Multilayer Mirrors'
_diffrn_radiation_probe x-ray
_diffrn_radiation_type MoK\a
_diffrn_radiation_wavelength 0.71073
_diffrn_reflns_av_R_equivalents 0.0281
_diffrn_reflns_av_unetI/netI 0.0173
_diffrn_reflns_Laue_measured_fraction_full 0.999
_diffrn_reflns_Laue_measured_fraction_max 1.000
_diffrn_reflns_limit_h_max 15
_diffrn_reflns_limit_h_min -15
_diffrn_reflns_limit_k_max 27
_diffrn_reflns_limit_k_min -27
_diffrn_reflns_limit_l_max 8
_diffrn_reflns_limit_l_min -8
_diffrn_reflns_number 26864
_diffrn_reflns_point_group_measured_fraction_full 0.999
_diffrn_reflns_point_group_measured_fraction_max 1.000
_diffrn_reflns_theta_full 25.242
_diffrn_reflns_theta_max 25.348
_diffrn_reflns_theta_min 1.775
_diffrn_source 'Micro Focus Rotating Anode'
_diffrn_source_type 'Bruker TXS'
_diffrn_standards_number 0
_exptl_absorpt_coefficient_mu 0.891
_exptl_absorpt_correction_T_max 0.4903
_exptl_absorpt_correction_T_min 0.4548
_exptl_absorpt_correction_type multi-scan
_exptl_absorpt_process_details
;
SADABS-2014/5 (Bruker,2014/5) was used for absorption correction.
wR2(int) was 0.1302 before and 0.0389 after correction.
The Ratio of minimum to maximum transmission is 0.9276.
The \l/2 correction factor is 0.00150.
;
_exptl_crystal_colour 'light yellow'
_exptl_crystal_colour_modifier light
_exptl_crystal_colour_primary yellow
_exptl_crystal_density_diffrn 1.672
_exptl_crystal_description needle
_exptl_crystal_F_000 1120
_exptl_crystal_size_max 0.22
_exptl_crystal_size_mid 0.1
_exptl_crystal_size_min 0.08
_refine_diff_density_max 0.737
_refine_diff_density_min -0.894
_refine_diff_density_rms 0.090
_refine_ls_extinction_method none
_refine_ls_goodness_of_fit_ref 1.419
_refine_ls_hydrogen_treatment mixed
_refine_ls_matrix_type full
_refine_ls_number_parameters 319
_refine_ls_number_reflns 3999
_refine_ls_number_restraints 30
_refine_ls_restrained_S_all 1.413
_refine_ls_R_factor_all 0.0450
_refine_ls_R_factor_gt 0.0439
_refine_ls_shift/su_max 0.001
_refine_ls_shift/su_mean 0.000
_refine_ls_structure_factor_coef Fsqd
_refine_ls_weighting_details 'w=1/[\s^2^(Fo^2^)+9.6022P] where P=(Fo^2^+2Fc^2^)/3'
_refine_ls_weighting_scheme calc
_refine_ls_wR_factor_gt 0.1009
_refine_ls_wR_factor_ref 0.1013
_reflns_Friedel_coverage 0.000
_reflns_number_gt 3878
_reflns_number_total 3999
_reflns_threshold_expression 'I > 2\s(I)'
_cod_data_source_file ja6b08850_si_005.cif
_cod_data_source_block engle17
_cod_depositor_comments
;
The following automatic conversions were performed:

data item '_diffrn_radiation_probe' value 'X-ray' was changed to
'x-ray' in accordance with the
/home/saulius/struct/COD-crude-data/automatic-downloads/DataCite-retrospective/ACS/depositions/lib/dictionaries/cif_core.dic
dictionary named 'cif_core.dic' version 2.4.2 last updated on
2011-04-26.

Automatic conversion script
Id: cif_fix_values 6909 2019-04-08 15:41:33Z antanas 
;
_cod_database_code 4131040
_shelx_space_group_comment
;
The symmetry employed for this shelxl refinement is uniquely defined
by the following loop, which should always be used as a source of
symmetry information in preference to the above space-group names.
They are only intended as comments.
;
_olex2_refinement_description
;
1. Others
 Fixed Uiso: H1A(0.028) H2(0.032) H3(0.034) H5(0.031) H6(0.033) H7(0.033)
 H11A(0.034) H11B(0.034) H11C(0.034) H11D(0.034) H17(0.032) H18(0.038)
 H19(0.037) H20(0.029) H12(0.028) H13A(0.03) H13B(0.03) H12B(0.028) H13C(0.03)
 H13D(0.03) H23(0.035) H24A(0.057) H24B(0.057) H24C(0.057) H25A(0.051)
 H25B(0.051) H25C(0.051) H1(0.051)
 Fixed X: H1A(1.1285) H2(1.0665) H3(0.9035) H5(0.7373) H6(0.6461) H7(0.7154)
 H11A(0.9037) H11B(0.9284) H11C(0.9576) H11D(0.8883) H17(1.3369) H18(1.505)
 H19(1.6124) H20(1.5517) H12(1.0874) H13A(1.0965) H13B(1.0578) H12B(0.9966)
 H13C(1.1016) H13D(1.1375) H23(0.5833) H24A(0.455) H24B(0.4983) H24C(0.4649)
 H25A(0.7416) H25B(0.6468) H25C(0.6723)
 Fixed Y: H1A(0.2849) H2(0.3797) H3(0.3938) H5(0.3502) H6(0.268) H7(0.1749)
 H11A(0.0315) H11B(0.0143) H11C(0.0254) H11D(0.0188) H17(0.2141) H18(0.2325)
 H19(0.1547) H20(0.059) H12(0.0584) H13A(-0.0061) H13B(0.0442) H12B(0.0614)
 H13C(-0.0101) H13D(0.0357) H23(-0.0089) H24A(-0.0712) H24B(-0.1254) H24C(-
 0.1339) H25A(-0.1267) H25B(-0.1626) H25C(-0.1678)
 Fixed Z: H1A(0.7307) H2(0.7477) H3(0.813) H5(0.8766) H6(0.9215) H7(0.9074)
 H11A(0.6567) H11B(0.8704) H11C(0.8988) H11D(0.6956) H17(0.6715) H18(0.6304)
 H19(0.5867) H20(0.5769) H12(0.9274) H13A(0.6851) H13B(0.5378) H12B(0.57)
 H13C(0.7437) H13D(0.9073) H23(0.8674) H24A(0.8791) H24B(1.0081) H24C(0.7897)
 H25A(0.8635) H25B(0.744) H25C(0.9638)
;
_shelx_shelxl_version_number 2014/7
_olex2_submission_special_instructions 'No special instructions were received'

loop_
_space_group_symop_operation_xyz
'x, y, z'
'-x, y+1/2, -z+1/2'
'-x, -y, -z'
'x, -y-1/2, z-1/2'

loop_
_atom_site_label
_atom_site_type_symbol
_atom_site_fract_x
_atom_site_fract_y
_atom_site_fract_z
_atom_site_U_iso_or_equiv
_atom_site_adp_type
_atom_site_occupancy
_atom_site_site_symmetry_order
_atom_site_calc_flag
_atom_site_refinement_flags_posn
_atom_site_refinement_flags_adp
_atom_site_refinement_flags_occupancy
_atom_site_disorder_assembly
_atom_site_disorder_group
Pd1 Pd 1.04037(3) 0.15294(2) 0.76477(5) 0.02042(12) Uani 1 1 d . . . . .
O1 O 0.7694(3) 0.08470(16) 0.8544(6) 0.0336(9) Uani 1 1 d . . . . .
O2 O 1.1835(2) 0.15665(13) 0.7054(5) 0.0246(7) Uani 1 1 d . . . . .
O3 O 1.3778(2) 0.02356(14) 0.6216(5) 0.0231(7) Uani 1 1 d . . . . .
O4 O 1.2588(3) -0.04279(16) 0.6273(7) 0.0515(13) Uani 1 1 d . . . . .
N1 N 1.0070(3) 0.24364(16) 0.7780(5) 0.0197(8) Uani 1 1 d . . . . .
N2 N 0.8991(3) 0.14762(16) 0.8156(5) 0.0174(8) Uani 1 1 d . . . . .
C1 C 1.0612(4) 0.2902(2) 0.7556(7) 0.0231(10) Uani 1 1 d . . . . .
H1A H 1.1285 0.2849 0.7307 0.028 Uiso 1 1 calc R . . . .
C2 C 1.0249(4) 0.3473(2) 0.7663(7) 0.0268(11) Uani 1 1 d . . . . .
H2 H 1.0665 0.3797 0.7477 0.032 Uiso 1 1 calc R . . . .
C3 C 0.9290(4) 0.3555(2) 0.8039(7) 0.0285(11) Uani 1 1 d . . . . .
H3 H 0.9035 0.3938 0.8130 0.034 Uiso 1 1 calc R . . . .
C4 C 0.8677(4) 0.3072(2) 0.8293(7) 0.0237(10) Uani 1 1 d . . . . .
C5 C 0.7669(4) 0.3128(2) 0.8688(7) 0.0257(11) Uani 1 1 d . . . . .
H5 H 0.7373 0.3502 0.8766 0.031 Uiso 1 1 calc R . . . .
C6 C 0.7134(4) 0.2640(2) 0.8952(7) 0.0277(11) Uani 1 1 d . . . . .
H6 H 0.6461 0.2680 0.9215 0.033 Uiso 1 1 calc R . . . .
C7 C 0.7543(4) 0.2080(2) 0.8850(7) 0.0275(11) Uani 1 1 d . . . . .
H7 H 0.7154 0.1749 0.9074 0.033 Uiso 1 1 calc R . . . .
C8 C 0.8508(4) 0.2009(2) 0.8425(6) 0.0216(10) Uani 1 1 d . . . . .
C9 C 0.9095(3) 0.2513(2) 0.8160(6) 0.0206(10) Uani 1 1 d . . . . .
C10 C 0.8617(4) 0.0949(2) 0.8207(7) 0.0266(11) Uani 1 1 d . . . . .
C11 C 0.9305(4) 0.0466(2) 0.7826(8) 0.0287(11) Uani 1 1 d . U . . .
H11A H 0.9037 0.0315 0.6567 0.034 Uiso 0.679(9) 1 calc R . P A 1
H11B H 0.9284 0.0143 0.8704 0.034 Uiso 0.679(9) 1 calc R . P A 1
H11C H 0.9576 0.0254 0.8988 0.034 Uiso 0.321(9) 1 calc R . P A 2
H11D H 0.8883 0.0188 0.6956 0.034 Uiso 0.321(9) 1 calc R . P A 2
C14 C 1.2086(4) 0.0545(2) 0.6733(8) 0.0274(11) Uani 1 1 d . U . . .
C15 C 1.2384(3) 0.11192(19) 0.6792(6) 0.0185(9) Uani 1 1 d . . . . .
C16 C 1.3428(4) 0.1255(2) 0.6498(6) 0.0204(10) Uani 1 1 d . . . . .
C17 C 1.3804(4) 0.1826(2) 0.6528(7) 0.0270(11) Uani 1 1 d . . . . .
H17 H 1.3369 0.2141 0.6715 0.032 Uiso 1 1 calc R . . . .
C18 C 1.4801(4) 0.1936(2) 0.6287(8) 0.0316(12) Uani 1 1 d . . . . .
H18 H 1.5050 0.2325 0.6304 0.038 Uiso 1 1 calc R . . . .
C19 C 1.5437(4) 0.1471(2) 0.6019(7) 0.0307(12) Uani 1 1 d . . . . .
H19 H 1.6124 0.1547 0.5867 0.037 Uiso 1 1 calc R . . . .
C20 C 1.5085(4) 0.0904(2) 0.5971(6) 0.0243(10) Uani 1 1 d . . . . .
H20 H 1.5517 0.0590 0.5769 0.029 Uiso 1 1 calc R . . . .
C21 C 1.4085(4) 0.0803(2) 0.6223(6) 0.0198(9) Uani 1 1 d . . . . .
C22 C 1.2772(4) 0.0091(2) 0.6400(8) 0.0292(12) Uani 1 1 d . . . . .
C12 C 1.0476(6) 0.0672(3) 0.8002(13) 0.0236(16) Uani 0.679(9) 1 d . U P A 1
H12 H 1.0874 0.0584 0.9274 0.028 Uiso 0.679(9) 1 calc R . P A 1
C13 C 1.0985(5) 0.0364(3) 0.6635(13) 0.0247(16) Uani 0.679(9) 1 d . U P A 1
H13A H 1.0965 -0.0061 0.6851 0.030 Uiso 0.679(9) 1 calc R . P A 1
H13B H 1.0578 0.0442 0.5378 0.030 Uiso 0.679(9) 1 calc R . P A 1
C12B C 1.0168(13) 0.0657(7) 0.707(3) 0.0236(16) Uani 0.321(9) 1 d . U P A 2
H12B H 0.9966 0.0614 0.5700 0.028 Uiso 0.321(9) 1 calc R . P A 2
C13B C 1.1151(12) 0.0317(7) 0.772(3) 0.0247(16) Uani 0.321(9) 1 d . U P A 2
H13C H 1.1016 -0.0101 0.7437 0.030 Uiso 0.321(9) 1 calc R . P A 2
H13D H 1.1375 0.0357 0.9073 0.030 Uiso 0.321(9) 1 calc R . P A 2
O5 O 0.7185(3) -0.02356(16) 0.8370(5) 0.0358(9) Uani 1 1 d . . . . .
N3 N 0.6019(3) -0.09295(18) 0.8704(5) 0.0251(9) Uani 1 1 d . . . . .
C23 C 0.6320(4) -0.0387(2) 0.8586(7) 0.0293(11) Uani 1 1 d . . . . .
H23 H 0.5833 -0.0089 0.8674 0.035 Uiso 1 1 calc R . . . .
C24 C 0.4964(4) -0.1070(3) 0.8883(8) 0.0380(13) Uani 1 1 d . . . . .
H24A H 0.4550 -0.0712 0.8791 0.057 Uiso 1 1 calc GR . . . .
H24B H 0.4983 -0.1254 1.0081 0.057 Uiso 1 1 calc GR . . . .
H24C H 0.4649 -0.1339 0.7897 0.057 Uiso 1 1 calc GR . . . .
C25 C 0.6713(4) -0.1415(2) 0.8596(8) 0.0341(12) Uani 1 1 d . . . . .
H25A H 0.7416 -0.1267 0.8635 0.051 Uiso 1 1 calc GR . . . .
H25B H 0.6468 -0.1626 0.7440 0.051 Uiso 1 1 calc GR . . . .
H25C H 0.6723 -0.1678 0.9638 0.051 Uiso 1 1 calc GR . . . .
H1 H 0.750(5) 0.047(3) 0.839(9) 0.051 Uiso 1 1 d R . . . .

loop_
_atom_site_aniso_label
_atom_site_aniso_U_11
_atom_site_aniso_U_22
_atom_site_aniso_U_33
_atom_site_aniso_U_23
_atom_site_aniso_U_13
_atom_site_aniso_U_12
Pd1 0.01796(18) 0.01630(18) 0.0296(2) 0.00475(15) 0.01089(14) 0.00240(14)
O1 0.0236(19) 0.0256(19) 0.057(3) 0.0061(18) 0.0209(18) -0.0029(15)
O2 0.0208(17) 0.0173(16) 0.040(2) 0.0035(14) 0.0151(15) 0.0021(13)
O3 0.0169(16) 0.0211(16) 0.0316(19) -0.0026(14) 0.0058(14) 0.0030(13)
O4 0.025(2) 0.020(2) 0.113(4) -0.013(2) 0.023(2) -0.0019(16)
N1 0.0180(19) 0.0182(19) 0.023(2) -0.0007(16) 0.0043(16) 0.0006(15)
N2 0.0132(18) 0.0195(19) 0.0188(19) 0.0016(15) 0.0019(14) 0.0006(15)
C1 0.021(2) 0.021(2) 0.029(3) 0.000(2) 0.008(2) 0.0008(19)
C2 0.025(3) 0.021(2) 0.034(3) 0.002(2) 0.007(2) 0.000(2)
C3 0.028(3) 0.021(2) 0.036(3) 0.000(2) 0.007(2) 0.004(2)
C4 0.021(2) 0.025(2) 0.025(3) 0.002(2) 0.005(2) 0.0024(19)
C5 0.023(2) 0.025(2) 0.029(3) -0.002(2) 0.006(2) 0.007(2)
C6 0.020(2) 0.035(3) 0.029(3) -0.004(2) 0.008(2) 0.003(2)
C7 0.024(3) 0.029(3) 0.033(3) 0.000(2) 0.015(2) 0.000(2)
C8 0.020(2) 0.022(2) 0.023(2) 0.0035(19) 0.0070(19) 0.0020(19)
C9 0.018(2) 0.025(2) 0.019(2) 0.0014(19) 0.0052(18) 0.0032(19)
C10 0.025(3) 0.026(3) 0.030(3) 0.008(2) 0.011(2) 0.002(2)
C11 0.020(2) 0.020(2) 0.048(3) 0.010(2) 0.010(2) 0.0020(18)
C14 0.015(2) 0.024(2) 0.044(3) -0.006(2) 0.006(2) -0.0013(18)
C15 0.016(2) 0.021(2) 0.018(2) -0.0005(18) 0.0024(18) 0.0035(18)
C16 0.021(2) 0.023(2) 0.019(2) 0.0010(18) 0.0069(18) 0.0006(19)
C17 0.026(3) 0.023(2) 0.036(3) 0.002(2) 0.016(2) 0.001(2)
C18 0.028(3) 0.025(3) 0.046(3) 0.002(2) 0.018(2) -0.003(2)
C19 0.025(3) 0.035(3) 0.038(3) 0.005(2) 0.019(2) 0.000(2)
C20 0.023(2) 0.028(3) 0.024(3) 0.000(2) 0.010(2) 0.002(2)
C21 0.023(2) 0.022(2) 0.014(2) 0.0017(18) 0.0039(18) 0.0029(19)
C22 0.015(2) 0.024(3) 0.046(3) -0.007(2) 0.002(2) 0.0014(19)
C12 0.015(3) 0.017(3) 0.039(5) 0.005(3) 0.006(3) 0.000(2)
C13 0.015(3) 0.017(3) 0.042(5) 0.003(3) 0.006(3) 0.001(2)
C12B 0.015(3) 0.017(3) 0.039(5) 0.005(3) 0.006(3) 0.000(2)
C13B 0.015(3) 0.017(3) 0.042(5) 0.003(3) 0.006(3) 0.001(2)
O5 0.032(2) 0.032(2) 0.045(2) 0.0034(17) 0.0109(18) -0.0071(16)
N3 0.023(2) 0.028(2) 0.021(2) -0.0013(17) -0.0010(17) -0.0049(17)
C23 0.031(3) 0.030(3) 0.027(3) 0.003(2) 0.006(2) 0.003(2)
C24 0.026(3) 0.050(4) 0.038(3) 0.002(3) 0.008(2) -0.006(3)
C25 0.036(3) 0.028(3) 0.038(3) -0.003(2) 0.007(2) -0.001(2)

loop_
_atom_type_symbol
_atom_type_description
_atom_type_scat_dispersion_real
_atom_type_scat_dispersion_imag
_atom_type_scat_source
C C 0.0033 0.0016 'International Tables Vol C Tables 4.2.6.8 and 6.1.1.4'
H H 0.0000 0.0000 'International Tables Vol C Tables 4.2.6.8 and 6.1.1.4'
N N 0.0061 0.0033 'International Tables Vol C Tables 4.2.6.8 and 6.1.1.4'
O O 0.0106 0.0060 'International Tables Vol C Tables 4.2.6.8 and 6.1.1.4'
Pd Pd -0.9988 1.0072 'International Tables Vol C Tables 4.2.6.8 and 6.1.1.4'

loop_
_geom_angle_atom_site_label_1
_geom_angle_atom_site_label_2
_geom_angle_atom_site_label_3
_geom_angle
O2 Pd1 N1 100.28(13)
O2 Pd1 C12B 95.9(5)
N2 Pd1 O2 178.09(15)
N2 Pd1 N1 80.86(15)
N2 Pd1 C12 86.2(2)
N2 Pd1 C12B 82.7(5)
C12 Pd1 O2 92.8(2)
C12 Pd1 N1 164.9(2)
C12B Pd1 N1 159.3(5)
C10 O1 H1 113(4)
C15 O2 Pd1 125.0(3)
C21 O3 C22 120.8(4)
C1 N1 Pd1 131.7(3)
C1 N1 C9 118.2(4)
C9 N1 Pd1 110.0(3)
C8 N2 Pd1 116.3(3)
C10 N2 Pd1 115.9(3)
C10 N2 C8 127.8(4)
N1 C1 H1A 118.2
N1 C1 C2 123.6(4)
C2 C1 H1A 118.2
C1 C2 H2 120.7
C3 C2 C1 118.7(5)
C3 C2 H2 120.7
C2 C3 H3 119.9
C2 C3 C4 120.2(5)
C4 C3 H3 119.9
C3 C4 C5 122.9(4)
C3 C4 C9 117.6(4)
C9 C4 C5 119.5(4)
C4 C5 H5 120.4
C6 C5 C4 119.3(4)
C6 C5 H5 120.4
C5 C6 H6 118.9
C5 C6 C7 122.2(5)
C7 C6 H6 118.9
C6 C7 H7 119.9
C8 C7 C6 120.1(5)
C8 C7 H7 119.9
N2 C8 C9 114.2(4)
C7 C8 N2 126.7(4)
C7 C8 C9 119.0(4)
N1 C9 C4 121.6(4)
N1 C9 C8 118.5(4)
C4 C9 C8 119.9(4)
O1 C10 C11 121.7(4)
N2 C10 O1 122.6(4)
N2 C10 C11 115.7(4)
C10 C11 H11A 109.2
C10 C11 H11B 109.2
C10 C11 H11C 108.8
C10 C11 H11D 108.8
C10 C11 C12 112.2(5)
H11A C11 H11B 107.9
H11C C11 H11D 107.7
C12 C11 H11A 109.2
C12 C11 H11B 109.2
C12B C11 C10 113.9(8)
C12B C11 H11C 108.8
C12B C11 H11D 108.8
C15 C14 C22 121.2(4)
C15 C14 C13 122.4(5)
C15 C14 C13B 121.8(7)
C22 C14 C13 115.4(5)
C22 C14 C13B 113.7(7)
O2 C15 C14 127.0(4)
O2 C15 C16 115.0(4)
C14 C15 C16 117.9(4)
C17 C16 C15 122.3(4)
C21 C16 C15 119.5(4)
C21 C16 C17 118.1(4)
C16 C17 H17 119.6
C18 C17 C16 120.7(5)
C18 C17 H17 119.6
C17 C18 H18 120.3
C17 C18 C19 119.4(5)
C19 C18 H18 120.3
C18 C19 H19 119.4
C20 C19 C18 121.1(5)
C20 C19 H19 119.4
C19 C20 H20 120.8
C19 C20 C21 118.5(4)
C21 C20 H20 120.8
O3 C21 C16 121.3(4)
O3 C21 C20 116.6(4)
C20 C21 C16 122.1(4)
O3 C22 C14 119.1(4)
O4 C22 O3 113.7(4)
O4 C22 C14 127.2(5)
Pd1 C12 H12 109.0
C11 C12 Pd1 105.4(4)
C11 C12 H12 109.0
C13 C12 Pd1 113.0(6)
C13 C12 C11 111.4(7)
C13 C12 H12 109.0
C14 C13 C12 113.7(7)
C14 C13 H13A 108.8
C14 C13 H13B 108.8
C12 C13 H13A 108.8
C12 C13 H13B 108.8
H13A C13 H13B 107.7
Pd1 C12B H12B 107.7
C11 C12B Pd1 108.2(10)
C11 C12B H12B 107.7
C11 C12B C13B 114.3(14)
C13B C12B Pd1 110.9(12)
C13B C12B H12B 107.7
C14 C13B H13C 109.3
C14 C13B H13D 109.3
C12B C13B C14 111.4(13)
C12B C13B H13C 109.3
C12B C13B H13D 109.3
H13C C13B H13D 108.0
C23 N3 C24 121.5(5)
C23 N3 C25 121.3(4)
C25 N3 C24 117.2(4)
O5 C23 N3 125.2(5)
O5 C23 H23 117.4
N3 C23 H23 117.4
N3 C24 H24A 109.5
N3 C24 H24B 109.5
N3 C24 H24C 109.5
H24A C24 H24B 109.5
H24A C24 H24C 109.5
H24B C24 H24C 109.5
N3 C25 H25A 109.5
N3 C25 H25B 109.5
N3 C25 H25C 109.5
H25A C25 H25B 109.5
H25A C25 H25C 109.5
H25B C25 H25C 109.5

loop_
_geom_bond_atom_site_label_1
_geom_bond_atom_site_label_2
_geom_bond_distance
Pd1 O2 2.023(3)
Pd1 N1 2.134(4)
Pd1 N2 1.976(4)
Pd1 C12 1.986(7)
Pd1 C12B 2.058(17)
O1 C10 1.311(6)
O1 H1 0.90(7)
O2 C15 1.293(5)
O3 C21 1.364(6)
O3 C22 1.398(6)
O4 C22 1.214(6)
N1 C1 1.313(6)
N1 C9 1.381(6)
N2 C8 1.411(6)
N2 C10 1.310(6)
C1 H1A 0.9500
C1 C2 1.404(7)
C2 H2 0.9500
C2 C3 1.360(7)
C3 H3 0.9500
C3 C4 1.406(7)
C4 C5 1.422(7)
C4 C9 1.407(7)
C5 H5 0.9500
C5 C6 1.358(7)
C6 H6 0.9500
C6 C7 1.402(7)
C7 H7 0.9500
C7 C8 1.381(7)
C8 C9 1.429(6)
C10 C11 1.495(7)
C11 H11A 0.9900
C11 H11B 0.9900
C11 H11C 0.9900
C11 H11D 0.9900
C11 C12 1.590(9)
C11 C12B 1.437(17)
C14 C15 1.373(7)
C14 C22 1.434(7)
C14 C13 1.493(8)
C14 C13B 1.644(17)
C15 C16 1.468(6)
C16 C17 1.399(7)
C16 C21 1.391(6)
C17 H17 0.9500
C17 C18 1.383(7)
C18 H18 0.9500
C18 C19 1.396(7)
C19 H19 0.9500
C19 C20 1.380(7)
C20 H20 0.9500
C20 C21 1.386(7)
C12 H12 1.0000
C12 C13 1.503(12)
C13 H13A 0.9900
C13 H13B 0.9900
C12B H12B 1.0000
C12B C13B 1.50(2)
C13B H13C 0.9900
C13B H13D 0.9900
O5 C23 1.231(6)
N3 C23 1.315(7)
N3 C24 1.458(6)
N3 C25 1.453(6)
C23 H23 0.9500
C24 H24A 0.9800
C24 H24B 0.9800
C24 H24C 0.9800
C25 H25A 0.9800
C25 H25B 0.9800
C25 H25C 0.9800

loop_
_geom_hbond_atom_site_label_D
_geom_hbond_atom_site_label_H
_geom_hbond_atom_site_label_A
_geom_hbond_distance_DH
_geom_hbond_distance_HA
_geom_hbond_distance_DA
_geom_hbond_angle_DHA
O1 H1 O5 0.90(7) 1.67(7) 2.569(5) 174(6)

loop_
_geom_torsion_atom_site_label_1
_geom_torsion_atom_site_label_2
_geom_torsion_atom_site_label_3
_geom_torsion_atom_site_label_4
_geom_torsion
Pd1 O2 C15 C14 5.0(7)
Pd1 O2 C15 C16 -176.2(3)
Pd1 N1 C1 C2 178.7(4)
Pd1 N1 C9 C4 -179.0(4)
Pd1 N1 C9 C8 1.2(5)
Pd1 N2 C8 C7 -177.9(4)
Pd1 N2 C8 C9 4.1(5)
Pd1 N2 C10 O1 179.4(4)
Pd1 N2 C10 C11 -1.5(6)
Pd1 C12 C13 C14 61.2(9)
Pd1 C12B C13B C14 -59.5(18)
O1 C10 C11 C12 -164.3(6)
O1 C10 C11 C12B 166.1(10)
O2 C15 C16 C17 0.9(7)
O2 C15 C16 C21 179.3(4)
N1 C1 C2 C3 0.7(8)
N2 C8 C9 N1 -3.4(6)
N2 C8 C9 C4 176.7(4)
N2 C10 C11 C12 16.5(7)
N2 C10 C11 C12B -13.0(11)
C1 N1 C9 C4 0.5(7)
C1 N1 C9 C8 -179.3(4)
C1 C2 C3 C4 -0.7(8)
C2 C3 C4 C5 -180.0(5)
C2 C3 C4 C9 0.5(7)
C3 C4 C5 C6 -178.6(5)
C3 C4 C9 N1 -0.5(7)
C3 C4 C9 C8 179.4(5)
C4 C5 C6 C7 0.0(8)
C5 C4 C9 N1 -180.0(4)
C5 C4 C9 C8 -0.1(7)
C5 C6 C7 C8 -1.6(8)
C6 C7 C8 N2 -175.6(5)
C6 C7 C8 C9 2.3(7)
C7 C8 C9 N1 178.4(4)
C7 C8 C9 C4 -1.4(7)
C8 N2 C10 O1 -0.4(8)
C8 N2 C10 C11 178.7(4)
C9 N1 C1 C2 -0.6(7)
C9 C4 C5 C6 0.8(7)
C10 N2 C8 C7 1.9(8)
C10 N2 C8 C9 -176.1(5)
C10 C11 C12 Pd1 -22.5(7)
C10 C11 C12 C13 -145.5(6)
C10 C11 C12B Pd1 19.7(13)
C10 C11 C12B C13B 143.8(13)
C11 C12 C13 C14 179.6(5)
C11 C12B C13B C14 177.8(11)
C14 C15 C16 C17 179.8(5)
C14 C15 C16 C21 -1.8(7)
C15 C14 C22 O3 2.9(8)
C15 C14 C22 O4 -178.1(6)
C15 C14 C13 C12 -47.5(10)
C15 C14 C13B C12B 54.5(18)
C15 C16 C17 C18 178.5(5)
C15 C16 C21 O3 0.2(7)
C15 C16 C21 C20 -178.9(4)
C16 C17 C18 C19 -0.2(8)
C17 C16 C21 O3 178.7(4)
C17 C16 C21 C20 -0.4(7)
C17 C18 C19 C20 0.7(8)
C18 C19 C20 C21 -1.0(8)
C19 C20 C21 O3 -178.3(4)
C19 C20 C21 C16 0.8(7)
C21 O3 C22 O4 176.4(5)
C21 O3 C22 C14 -4.5(7)
C21 C16 C17 C18 0.1(7)
C22 O3 C21 C16 3.0(7)
C22 O3 C21 C20 -177.9(4)
C22 C14 C15 O2 179.0(5)
C22 C14 C15 C16 0.2(7)
C22 C14 C13 C12 144.1(7)
C22 C14 C13B C12B -146.0(13)
C13 C14 C15 O2 11.3(9)
C13 C14 C15 C16 -167.5(6)
C13 C14 C22 O3 171.3(6)
C13 C14 C22 O4 -9.6(10)
C13B C14 C15 O2 -23.0(11)
C13B C14 C15 C16 158.2(9)
C13B C14 C22 O3 -156.8(9)
C13B C14 C22 O4 22.2(11)
C24 N3 C23 O5 -177.4(5)
C25 N3 C23 O5 0.4(8)
